data_7155895
loop_
_publ_author_name
'Mehr, S. Hessam M.'
'Oshima, Hiroya'
'Carta, Veronica'
'Patrick, Brian O.'
'White, Nicholas G.'
'MacLachlan, Mark J.'

_publ_section_title
;
 Tuning the tautomeric behavior of tris(salicylaldimines)
;
_journal_name_full 'Org. Biomol. Chem.'
_journal_paper_doi 10.1039/C7OB02058A
_journal_year 2017
_chemical_compound_source ' synthesized '
_chemical_formula_moiety '2(C15 H15 N3 O6), C H2 Cl2'
_chemical_formula_sum 'C31 H32 Cl2 N6 O12'
_chemical_formula_weight 751.53
_space_group_IT_number 14
_symmetry_cell_setting monoclinic
_symmetry_space_group_name_Hall '-P 2yn'
_symmetry_space_group_name_H-M 'P 1 21/n 1'
_atom_sites_solution_hydrogens difmap
_atom_sites_solution_primary direct
_audit_update_record
;
2017-08-16 deposited with the CCDC.
2017-09-19 downloaded from the CCDC.
;
_cell_angle_alpha 90
_cell_angle_beta 90.408(6)
_cell_angle_gamma 90
_cell_formula_units_Z 2
_cell_length_a 4.3393(14)
_cell_length_b 18.049(6)
_cell_length_c 20.965(7)
_cell_measurement_reflns_used 2308
_cell_measurement_temperature 90
_cell_measurement_theta_max 26.74
_cell_measurement_theta_min 2.26
_cell_volume 1641.9(9)
_computing_cell_refinement 'Apex2, (Bruker, 2007)'
_computing_data_collection 'Apex2, (Bruker, 2007)'
_computing_data_reduction 'Apex2, (Bruker, 2007)'
_computing_publication_material 'CRYSTALS (Betteridge et al., 2003)'
_computing_structure_refinement 'CRYSTALS (Betteridge et al., 2003)'
_computing_structure_solution 'SHELXS 86 (Sheldrick, 1986)'
_diffrn_ambient_temperature 90
_diffrn_measured_fraction_theta_full 0.989
_diffrn_measured_fraction_theta_max 0.989
_diffrn_measurement_device Serial
_diffrn_measurement_device_type 'Bruker Apex Duo'
_diffrn_measurement_method \w/2\q
_diffrn_radiation_monochromator graphite
_diffrn_radiation_type 'Mo K\a'
_diffrn_radiation_wavelength 0.71073
_diffrn_reflns_av_R_equivalents 0.051
_diffrn_reflns_limit_h_max 5
_diffrn_reflns_limit_h_min -5
_diffrn_reflns_limit_k_max 21
_diffrn_reflns_limit_k_min 0
_diffrn_reflns_limit_l_max 25
_diffrn_reflns_limit_l_min 0
_diffrn_reflns_number 10634
_diffrn_reflns_theta_full 25.374
_diffrn_reflns_theta_max 25.374
_diffrn_reflns_theta_min 1.489
_diffrn_standards_decay_% 0
_diffrn_standards_interval_count 0
_diffrn_standards_interval_time 0
_diffrn_standards_number 0
_exptl_absorpt_coefficient_mu 0.273
_exptl_absorpt_correction_T_max 1.00
_exptl_absorpt_correction_T_min 0.74
_exptl_absorpt_correction_type multi-scan
_exptl_absorpt_process_details 'Apex2, (Bruker, 2007)'
_exptl_crystal_colour orange
_exptl_crystal_density_diffrn 1.520
_exptl_crystal_density_method 'not measured'
_exptl_crystal_description needle
_exptl_crystal_F_000 780
_exptl_crystal_size_max 0.79
_exptl_crystal_size_mid 0.05
_exptl_crystal_size_min 0.04
_refine_diff_density_max 0.63
_refine_diff_density_min -0.47
_refine_ls_extinction_method None
_refine_ls_goodness_of_fit_ref 0.9101
_refine_ls_hydrogen_treatment constr
_refine_ls_matrix_type full
_refine_ls_number_parameters 238
_refine_ls_number_reflns 2398
_refine_ls_number_restraints 7
_refine_ls_R_factor_all 0.0782
_refine_ls_R_factor_gt 0.0677
_refine_ls_shift/su_max 0.0002013
_refine_ls_shift/su_mean 0.0000173
_refine_ls_structure_factor_coef Fsqd
_refine_ls_weighting_details
;
 Method, part 1, Chebychev polynomial, (Watkin, 1994, Prince, 1982) 
 [weight] = 1.0/[A~0~*T~0~(x)+A~1~*T~1~(x) ... +A~n-1~]*T~n-1~(x)] 
 where A~i~ are the Chebychev coefficients listed below and x= Fcalc/Fmax 
 Method = Robust Weighting (Prince, 1982) 
 W = [weight] * [1-(deltaF/6*sigmaF)^2^]^2^ 
 A~i~ are: 
 59.2 93.8 56.4 23.1 4.83 
;
_refine_ls_weighting_scheme calc
_refine_ls_wR_factor_all 0.1341
_refine_ls_wR_factor_gt 0.1305
_refine_ls_wR_factor_ref 0.1341
_reflns_limit_h_max 5
_reflns_limit_h_min -5
_reflns_limit_k_max 21
_reflns_limit_k_min 0
_reflns_limit_l_max 25
_reflns_limit_l_min 0
_reflns_number_gt 2086
_reflns_number_total 2983
_reflns_threshold_expression I>2.0\s(I)
_oxford_diffrn_Wilson_B_factor 2.09
_oxford_diffrn_Wilson_scale 3.97
_oxford_refine_ls_r_factor_ref 0.0782
_oxford_refine_ls_scale 0.4902(15)
_oxford_reflns_number_all 2398
_oxford_reflns_threshold_expression_ref I>-3.0\s(I)
_cod_data_source_file c7ob02058a15.cif
_cod_data_source_block Compound9
_cod_original_sg_symbol_Hall ' -P 2yn '
_cod_original_sg_symbol_H-M 'P 1 21/n 1 '
_cod_database_code 7155895

loop_
_symmetry_equiv_pos_as_xyz
x,y,z
-x,-y,-z
-x+1/2,y+1/2,-z+1/2
x+1/2,-y+1/2,z+1/2

loop_
_atom_site_label
_atom_site_type_symbol
_atom_site_fract_x
_atom_site_fract_y
_atom_site_fract_z
_atom_site_U_iso_or_equiv
_atom_site_occupancy
_atom_site_adp_type
_atom_site_refinement_flags_posn
_atom_site_refinement_flags_adp
C1 C 0.1141(11) 0.8068(2) 0.2421(2) 0.0241 1.0000 Uani . .
C2 C 0.0145(11) 0.7847(2) 0.30630(19) 0.0258 1.0000 Uani . .
C3 C 0.1419(11) 0.7161(2) 0.33362(19) 0.0227 1.0000 Uani . .
C4 C 0.3634(11) 0.6704(2) 0.2980(2) 0.0236 1.0000 Uani . .
C5 C 0.4617(10) 0.6955(2) 0.23542(19) 0.0209 1.0000 Uani . U
C6 C 0.3399(11) 0.7646(2) 0.2070(2) 0.0242 1.0000 Uani . .
C7 C -0.0370(10) 0.8662(2) 0.21557(19) 0.0219 1.0000 Uani . .
C8 C -0.1719(11) 0.9556(2) 0.1365(2) 0.0219 1.0000 Uani . .
C9 C -0.0918(12) 0.9836(2) 0.0721(2) 0.0298 1.0000 Uani . .
C17 C 0.6632(11) 0.6564(2) 0.1997(2) 0.0255 1.0000 Uani . U
C18 C 1.0089(12) 0.5598(2) 0.1705(2) 0.0276 1.0000 Uani . .
C19 C 1.1431(12) 0.4868(2) 0.1905(2) 0.0293 1.0000 Uani . .
C27 C 0.0502(11) 0.6914(2) 0.39214(19) 0.0245 1.0000 Uani . .
C28 C -0.2409(11) 0.7021(2) 0.4907(2) 0.0265 1.0000 Uani . .
C29 C -0.4478(12) 0.7538(2) 0.5247(2) 0.0294 1.0000 Uani . .
Cl1 Cl -0.0167(6) 0.93180(8) 0.46156(8) 0.0858 1.0000 Uani . .
O14 O 0.4654(8) 0.61170(15) 0.32159(14) 0.0294 1.0000 Uani . .
O16 O 0.4318(7) 0.78636(15) 0.15382(13) 0.0274 1.0000 Uani . .
O1 O -0.3753(8) 0.98103(15) 0.16900(14) 0.0269 1.0000 Uani . .
O21 O -0.1444(8) 0.64383(15) 0.51116(13) 0.0298 1.0000 Uani . .
O11 O 1.0689(8) 0.59019(16) 0.12024(14) 0.0359 1.0000 Uani . .
O12 O -0.1753(8) 0.82333(15) 0.33571(14) 0.0294 1.0000 Uani . .
N1 N 0.0109(9) 0.89639(17) 0.15837(15) 0.0239 1.0000 Uani . .
N21 N -0.1497(9) 0.72783(18) 0.43021(16) 0.0248 1.0000 Uani . .
N11 N 0.8073(9) 0.59274(18) 0.21391(17) 0.0252 1.0000 Uani . .
C30 C -0.204(4) 1.0029(8) 0.4995(7) 0.0720 0.5000 Uani . .
H71 H -0.1889 0.8890 0.2400 0.0256 1.0000 Uiso R .
H93 H -0.2010 1.0284 0.0625 0.0453 1.0000 Uiso R .
H92 H 0.1256 0.9913 0.0690 0.0448 1.0000 Uiso R .
H91 H -0.1537 0.9469 0.0419 0.0448 1.0000 Uiso R .
H171 H 0.7130 0.6750 0.1590 0.0307 1.0000 Uiso R .
H193 H 1.1767 0.4871 0.2362 0.0440 1.0000 Uiso R .
H192 H 1.3395 0.4801 0.1694 0.0442 1.0000 Uiso R .
H191 H 1.0006 0.4476 0.1794 0.0440 1.0000 Uiso R .
H271 H 0.1290 0.6474 0.4074 0.0293 1.0000 Uiso R .
H293 H -0.5529 0.7861 0.4948 0.0438 1.0000 Uiso R .
H292 H -0.3309 0.7827 0.5539 0.0440 1.0000 Uiso R .
H291 H -0.5966 0.7260 0.5479 0.0440 1.0000 Uiso R .
H302 H -0.2920 1.0309 0.4647 0.1080 0.5000 Uiso R .
H301 H -0.3067 0.9781 0.5337 0.1080 0.5000 Uiso R .
H111 H 0.7638 0.5696 0.2484 0.0300 1.0000 Uiso R .
H11 H 0.1674 0.8822 0.1363 0.0285 1.0000 Uiso R .
H211 H -0.2439 0.7653 0.4153 0.0298 1.0000 Uiso R .

loop_
_atom_site_aniso_label
_atom_site_aniso_U_11
_atom_site_aniso_U_22
_atom_site_aniso_U_33
_atom_site_aniso_U_23
_atom_site_aniso_U_13
_atom_site_aniso_U_12
C1 0.031(3) 0.017(2) 0.024(2) 0.0004(18) -0.004(2) -0.0019(19)
C2 0.038(3) 0.017(2) 0.022(2) -0.0010(17) -0.002(2) -0.004(2)
C3 0.030(3) 0.016(2) 0.022(2) -0.0016(17) -0.005(2) -0.0037(18)
C4 0.027(3) 0.017(2) 0.027(2) 0.0018(18) -0.008(2) -0.0041(19)
C5 0.022(2) 0.018(2) 0.023(2) 0.0025(17) -0.0021(18) -0.0033(18)
C6 0.029(3) 0.019(2) 0.025(2) 0.0010(18) -0.007(2) -0.0070(19)
C7 0.025(3) 0.019(2) 0.021(2) -0.0010(17) -0.0042(19) -0.0082(19)
C8 0.035(3) 0.0087(18) 0.022(2) -0.0022(17) -0.006(2) -0.0050(19)
C9 0.044(3) 0.022(2) 0.023(2) 0.0001(18) 0.004(2) 0.000(2)
C17 0.031(3) 0.021(2) 0.025(2) 0.0042(18) -0.007(2) -0.011(2)
C18 0.038(3) 0.020(2) 0.025(2) -0.0020(19) -0.001(2) -0.006(2)
C19 0.037(3) 0.026(2) 0.025(2) 0.0010(18) 0.000(2) -0.003(2)
C27 0.035(3) 0.0138(19) 0.024(2) -0.0017(17) -0.005(2) -0.004(2)
C28 0.043(3) 0.018(2) 0.019(2) 0.0016(18) -0.010(2) -0.008(2)
C29 0.038(3) 0.029(2) 0.021(2) 0.0039(19) -0.002(2) -0.004(2)
Cl1 0.146(2) 0.0396(8) 0.0725(11) -0.0153(7) 0.0533(12) -0.0297(10)
O14 0.038(2) 0.0219(16) 0.0285(17) 0.0090(13) -0.0019(15) -0.0009(14)
O16 0.036(2) 0.0250(15) 0.0216(16) 0.0052(13) 0.0002(14) -0.0012(14)
O1 0.039(2) 0.0178(14) 0.0246(16) 0.0028(12) 0.0023(15) 0.0021(14)
O21 0.045(2) 0.0182(16) 0.0260(16) 0.0023(13) -0.0027(15) -0.0046(14)
O11 0.054(2) 0.0262(16) 0.0274(17) 0.0043(14) 0.0027(16) -0.0009(16)
O12 0.044(2) 0.0214(15) 0.0234(16) 0.0016(13) 0.0008(15) 0.0051(15)
N1 0.034(2) 0.0177(17) 0.0199(18) 0.0010(14) -0.0013(17) -0.0051(17)
N21 0.032(2) 0.0180(17) 0.0248(19) 0.0013(15) -0.0036(17) -0.0014(16)
N11 0.031(2) 0.0177(17) 0.027(2) 0.0041(15) 0.0028(17) -0.0035(16)
C30 0.125(12) 0.047(6) 0.044(6) -0.011(5) 0.004(8) -0.020(8)

loop_
_atom_type_symbol
_atom_type_scat_dispersion_real
_atom_type_scat_dispersion_imag
_atom_type_scat_Cromer_Mann_a1
_atom_type_scat_Cromer_Mann_b1
_atom_type_scat_Cromer_Mann_a2
_atom_type_scat_Cromer_Mann_b2
_atom_type_scat_Cromer_Mann_a3
_atom_type_scat_Cromer_Mann_b3
_atom_type_scat_Cromer_Mann_a4
_atom_type_scat_Cromer_Mann_b4
_atom_type_scat_Cromer_Mann_c
_atom_type_scat_source
C 0.0033 0.0016 2.3100 20.8439 1.0200 10.2075 1.5886 0.5687 0.8650 51.6512 0.2156 'International Tables Vol C 4.2.6.8 and 6.1.1.4'
N 0.0061 0.0033 12.2126 0.0057 3.1322 9.8933 2.0125 28.9975 1.1663 0.5826 -11.5290 'International Tables Vol C 4.2.6.8 and 6.1.1.4'
O 0.0106 0.0060 3.0485 13.2771 2.2868 5.7011 1.5463 0.3239 0.8670 32.9089 0.2508 'International Tables Vol C 4.2.6.8 and 6.1.1.4'
Cl 0.1484 0.1585 11.4604 0.0104 7.1964 1.1662 6.2556 18.5194 1.6455 47.7784 -9.5574 'International Tables Vol C 4.2.6.8 and 6.1.1.4'
H 0.0000 0.0000 0.4930 10.5109 0.3229 26.1257 0.1402 3.1424 0.0408 57.7998 0.0030 'International Tables Vol C 4.2.6.8 and 6.1.1.4'

loop_
_geom_angle_atom_site_label_1
_geom_angle_site_symmetry_1
_geom_angle_atom_site_label_2
_geom_angle_atom_site_label_3
_geom_angle_site_symmetry_3
_geom_angle
_geom_angle_publ_flag
C2 . C1 C6 . 121.9(4) yes
C2 . C1 C7 . 116.1(4) yes
C6 . C1 C7 . 121.8(4) yes
C1 . C2 C3 . 118.2(4) yes
C1 . C2 O12 . 120.1(4) yes
C3 . C2 O12 . 121.8(4) yes
C2 . C3 C4 . 121.2(4) yes
C2 . C3 C27 . 120.9(4) yes
C4 . C3 C27 . 117.9(4) yes
C3 . C4 C5 . 118.6(4) yes
C3 . C4 O14 . 120.3(4) yes
C5 . C4 O14 . 121.1(4) yes
C4 . C5 C6 . 121.4(4) yes
C4 . C5 C17 . 122.1(4) yes
C6 . C5 C17 . 116.6(4) yes
C5 . C6 C1 . 118.7(4) yes
C5 . C6 O16 . 120.7(4) yes
C1 . C6 O16 . 120.7(4) yes
C1 . C7 N1 . 127.3(4) yes
C1 . C7 H71 . 117.3 no
N1 . C7 H71 . 115.4 no
C9 . C8 O1 . 124.1(4) yes
C9 . C8 N1 . 114.8(4) yes
O1 . C8 N1 . 121.1(4) yes
C8 . C9 H93 . 111.0 no
C8 . C9 H92 . 110.4 no
H93 . C9 H92 . 110.5 no
C8 . C9 H91 . 107.5 no
H93 . C9 H91 . 108.1 no
H92 . C9 H91 . 109.2 no
C5 . C17 N11 . 128.8(4) yes
C5 . C17 H171 . 117.9 no
N11 . C17 H171 . 113.4 no
C19 . C18 O11 . 123.6(4) yes
C19 . C18 N11 . 115.8(4) yes
O11 . C18 N11 . 120.7(4) yes
C18 . C19 H193 . 109.1 no
C18 . C19 H192 . 108.8 no
H193 . C19 H192 . 109.0 no
C18 . C19 H191 . 109.2 no
H193 . C19 H191 . 109.5 no
H192 . C19 H191 . 111.2 no
C3 . C27 N21 . 124.3(4) yes
C3 . C27 H271 . 118.9 no
N21 . C27 H271 . 116.8 no
C29 . C28 O21 . 126.0(4) yes
C29 . C28 N21 . 113.6(4) yes
O21 . C28 N21 . 120.4(4) yes
C28 . C29 H293 . 110.7 no
C28 . C29 H292 . 109.5 no
H293 . C29 H292 . 109.6 no
C28 . C29 H291 . 109.1 no
H293 . C29 H291 . 109.3 no
H292 . C29 H291 . 108.6 no
C30 2_576 Cl1 C30 . 62.1(9) yes
C8 . N1 C7 . 120.8(4) yes
C8 . N1 H11 . 119.6 no
C7 . N1 H11 . 119.2 no
C28 . N21 C27 . 123.8(4) yes
C28 . N21 H211 . 117.2 no
C27 . N21 H211 . 118.6 no
C18 . N11 C17 . 120.8(4) yes
C18 . N11 H111 . 118.9 no
C17 . N11 H111 . 120.0 no
Cl1 2_576 C30 Cl1 . 117.9(9) yes
Cl1 2_576 C30 C30 2_576 58.9(7) yes
Cl1 . C30 C30 2_576 59.1(8) yes
Cl1 2_576 C30 H302 . 102.5 no
Cl1 . C30 H302 . 103.2 no
C30 2_576 C30 H302 . 115.6 no
Cl1 2_576 C30 H301 . 103.0 no
Cl1 . C30 H301 . 102.8 no
C30 2_576 C30 H301 . 115.6 no
H302 . C30 H301 . 128.8 no

loop_
_geom_bond_atom_site_label_1
_geom_bond_atom_site_label_2
_geom_bond_site_symmetry_2
_geom_bond_distance
_geom_bond_publ_flag
C1 C2 . 1.471(6) yes
C1 C6 . 1.447(6) yes
C1 C7 . 1.373(6) yes
C2 C3 . 1.470(6) yes
C2 O12 . 1.246(5) yes
C3 C4 . 1.474(6) yes
C3 C27 . 1.367(6) yes
C4 C5 . 1.454(6) yes
C4 O14 . 1.249(5) yes
C5 C6 . 1.478(6) yes
C5 C17 . 1.354(6) yes
C6 O16 . 1.250(5) yes
C7 N1 . 1.335(5) yes
C7 H71 . 0.933 no
C8 C9 . 1.485(6) yes
C8 O1 . 1.209(5) yes
C8 N1 . 1.406(5) yes
C9 H93 . 0.957 no
C9 H92 . 0.956 no
C9 H91 . 0.954 no
C17 N11 . 1.340(6) yes
C17 H171 . 0.944 no
C18 C19 . 1.500(6) yes
C18 O11 . 1.218(5) yes
C18 N11 . 1.400(6) yes
C19 H193 . 0.968 no
C19 H192 . 0.971 no
C19 H191 . 0.966 no
C27 N21 . 1.353(5) yes
C27 H271 . 0.921 no
C28 C29 . 1.481(6) yes
C28 O21 . 1.209(5) yes
C28 N21 . 1.410(6) yes
C29 H293 . 0.966 no
C29 H292 . 0.950 no
C29 H291 . 0.955 no
Cl1 C30 2_576 1.720(13) yes
Cl1 C30 . 1.717(14) yes
N1 H11 . 0.864 no
N21 H211 . 0.848 no
N11 H111 . 0.857 no
C30 C30 2_576 1.77(3) yes
C30 H302 . 0.963 no
C30 H301 . 0.960 no

loop_
_geom_hbond_atom_site_label_D
_geom_hbond_atom_site_label_H
_geom_hbond_atom_site_label_A
_geom_hbond_site_symmetry_A
_geom_hbond_angle_DHA
_geom_hbond_distance_DH
_geom_hbond_distance_HA
_geom_hbond_distance_DA
_geom_hbond_publ_flag
C19 H193 O1 3_545 138.02(14) 0.968 2.390 3.176(7) yes
C30 H302 O11 3_555 172.5(3) 0.963 2.394 3.352(7) yes
C30 H301 O11 4_365 165.9(4) 0.960 2.261 3.201(7) yes
N11 H111 O14 . 124.44(12) 0.857 2.154 2.732(7) yes
N11 H111 O1 3_545 152.60(11) 0.857 2.404 3.189(7) yes
N1 H11 O16 . 125.43(12) 0.864 2.106 2.700(7) yes
N21 H211 O12 . 130.74(14) 0.848 1.994 2.628(7) yes

loop_
_oxford_twin_element_scale_factors
0.782(3)
0.150(4)
0.039(4)
0.030(4)
